data_7002430
loop_
_publ_author_name
'Abdalilah, Mohammed'
'Zurawinski, Remigiuz'
'Canac, Yves'
'Laleu, Beno\^it'
'Lacour, J\'er\^ome'
'Lepetit, Christine'
'Magro, Germinal'
'Bernardinelli, G\'erald'
'Donnadieu, Bruno'
'Duhayon, Carine'
'Mikolajczyk, Marian'
'Chauvin, Remi'

_publ_section_title
;
 Vicinal diphosphoniums: electrostatic repulsion under covalent
 constraint
;
_journal_issue 40
_journal_name_full 'Dalton Transactions'
_journal_page_first 8493
_journal_page_last 8508
_journal_paper_doi 10.1039/b903933c
_journal_year 2009
_chemical_absolute_configuration rmad
_chemical_formula_moiety 'C19 H18 P, C18 Cl12 O6 P'
_chemical_formula_sum 'C37 H18 Cl12 O6 P2'
_chemical_formula_weight 1045.9
_space_group_IT_number 146
_symmetry_cell_setting trigonal
_symmetry_space_group_name_Hall 'R 3'
_symmetry_space_group_name_H-M 'R 3 :H'
_cell_angle_alpha 90.00000
_cell_angle_beta 90.00000
_cell_angle_gamma 120.0000
_cell_formula_units_Z 3
_cell_length_a 17.6833(9)
_cell_length_b 17.6833(9)
_cell_length_c 11.4829(5)
_cell_measurement_reflns_used 8000
_cell_measurement_temperature 200
_cell_measurement_theta_max 26.8
_cell_measurement_theta_min 3.8
_cell_volume 3109.6(3)
_computing_cell_refinement 'CELL (Stoe & Cie, 1999)'
_computing_data_collection 'EXPOSE (Stoe & Cie, 1999)'
_computing_data_reduction 'XRED (Stoe & Cie, 1999)'
_computing_molecular_graphics xtal_gx3
_computing_publication_material xtal_CIFIO
_computing_structure_refinement xtal_CRYLSQ
_computing_structure_solution SIR97
_diffrn_detector_area_resol_mean 6
_diffrn_measured_fraction_theta_full 1.0
_diffrn_measured_fraction_theta_max 1.0
_diffrn_measurement_device_type 'Stoe Ipds'
_diffrn_measurement_method \f
_diffrn_radiation_type MoK\a
_diffrn_radiation_wavelength .71073
_diffrn_reflns_av_R_equivalents .042
_diffrn_reflns_limit_h_max 22
_diffrn_reflns_limit_h_min -22
_diffrn_reflns_limit_k_max 22
_diffrn_reflns_limit_k_min -22
_diffrn_reflns_limit_l_max 14
_diffrn_reflns_limit_l_min -14
_diffrn_reflns_number 14385
_diffrn_reflns_theta_full 26.8
_diffrn_reflns_theta_max 26.8
_diffrn_standards_decay_% 0
_exptl_absorpt_coefficient_mu .925
_exptl_absorpt_correction_T_max .9216
_exptl_absorpt_correction_T_min .8505
_exptl_absorpt_correction_type numerical
_exptl_absorpt_process_details 'XRED; Stoe & Cie, 1999'
_exptl_crystal_colour colourless
_exptl_crystal_density_diffrn 1.676
_exptl_crystal_density_meas ?
_exptl_crystal_description prism
_exptl_crystal_F_000 1566
_exptl_crystal_size_max .21
_exptl_crystal_size_mid .12
_exptl_crystal_size_min .11
_refine_diff_density_max .308
_refine_diff_density_min -.291
_refine_ls_abs_structure_details Flack_xabs_refined
_refine_ls_abs_structure_Flack .00(9)
_refine_ls_extinction_method none
_refine_ls_goodness_of_fit_ref 1.28(2)
_refine_ls_hydrogen_treatment refall
_refine_ls_number_parameters 196
_refine_ls_number_reflns 2112
_refine_ls_R_factor_gt .024
_refine_ls_shift/su_max .0001
_refine_ls_structure_factor_coef F
_refine_ls_weighting_details \w=1/[\s^2^(Fo)+0.00015(Fo^2^)]
_refine_ls_weighting_scheme calc
_refine_ls_wR_factor_ref .024
_reflns_Friedel_coverage 1.
_reflns_number_gt 2112
_reflns_number_total 3003
_reflns_threshold_expression 'refl observed if Fo > 3.99 \s(Fo)'
_cod_data_source_file b903933c.txt
_cod_data_source_block BELA
_cod_depositor_comments
;
The following automatic conversions were performed:

'_exptl_crystal_density_meas' value 'not_measured' was changed to '?'
- the value is perceived as not measured.

Automatic conversion script
Id: cif_fix_values 3008 2015-01-20 13:52:24Z robertas 
;
_cod_original_sg_symbol_H-M 'R 3'
_cod_database_code 7002430

loop_
_symmetry_equiv_pos_as_xyz
+x,+y,+z
-y,+x-y,+z
-x+y,-x,+z
2/3+x,1/3+y,1/3+z
1/3+x,2/3+y,2/3+z
2/3-y,1/3+x-y,1/3+z
1/3-y,2/3+x-y,2/3+z
2/3-x+y,1/3-x,1/3+z
1/3-x+y,2/3-x,2/3+z

loop_
_atom_site_label
_atom_site_fract_x
_atom_site_fract_y
_atom_site_fract_z
_atom_site_U_iso_or_equiv
_atom_site_occupancy
_atom_site_adp_type
P1 .00000 .00000 .50000 .0268(7) 1.00000 Uani
Cl1 .23252(9) .22482(9) .27915(16) .0381(6) 1.00000 Uani
Cl2 .29411(11) .40549(10) .40199(16) .0586(8) 1.00000 Uani
Cl3 .19925(12) .41239(10) .62927(18) .0593(9) 1.00000 Uani
Cl4 .04055(11) .24037(10) .72837(16) .0477(8) 1.00000 Uani
O1 .0811(3) .0749(3) .4107(4) .0280(17) 1.00000 Uani
O2 .0084(3) .0818(3) .5881(4) .0299(18) 1.00000 Uani
C1 .1145(3) .1567(3) .4523(4) .026(3) 1.00000 Uani
C2 .1826(3) .2315(4) .4046(5) .029(3) 1.00000 Uani
C3 .2082(4) .3109(4) .4597(5) .036(3) 1.00000 Uani
C4 .1657(4) .3144(4) .5590(5) .037(3) 1.00000 Uani
C5 .0967(4) .2391(4) .6056(4) .030(3) 1.00000 Uani
C6 .0725(3) .1605(3) .5528(4) .025(3) 1.00000 Uani
P1a .00000 .00000 .0171(3) .0303(10) 1.00000 Uani
C1a .0323(4) .1079(4) .0692(5) .030(3) 1.00000 Uani
C2a .0898(4) .1817(4) .0058(6) .042(3) 1.00000 Uani
C3a .1106(5) .2630(5) .0461(8) .053(4) 1.00000 Uani
C4a .0777(4) .2732(4) .1476(7) .052(4) 1.00000 Uani
C5a .0211(4) .2002(4) .2130(6) .042(3) 1.00000 Uani
C6a -.0016(4) .1181(4) .1731(5) .029(3) 1.00000 Uani
C7a .00000 .00000 -.1391(9) .054(5) 1.00000 Uani
H2a .108(4) .175(3) -.061(5) .031(14) 1.00000 Uiso
H3a .148(5) .306(5) -.001(6) .07(3) 1.00000 Uiso
H4a .099(4) .331(4) .181(5) .028(14) 1.00000 Uiso
H5a -.001(4) .208(4) .279(5) .031(14) 1.00000 Uiso
H6a -.038(3) .066(4) .218(4) .025(12) 1.00000 Uiso
H7a -.031(4) .024(4) -.166(5) .048(16) 1.00000 Uiso

loop_
_atom_site_aniso_label
_atom_site_aniso_U_11
_atom_site_aniso_U_22
_atom_site_aniso_U_33
_atom_site_aniso_U_12
_atom_site_aniso_U_13
_atom_site_aniso_U_23
P1 .0288(6) .0288(6) .0230(9) .0144(3) .00000 .00000
Cl1 .0313(7) .0437(8) .0350(7) .0154(7) .0086(6) -.0001(7)
Cl2 .0592(10) .0315(8) .0584(10) .0026(7) .0169(8) .0001(7)
Cl3 .0823(13) .0312(8) .0536(10) .0204(8) .0097(9) -.0113(7)
Cl4 .0717(11) .0452(9) .0322(8) .0337(8) .0135(8) -.0036(7)
O1 .029(2) .0265(19) .025(2) .0113(17) .0038(15) -.0038(15)
O2 .035(2) .029(3) .026(3) .0165(17) .0045(17) .0006(16)
C1 .023(3) .028(3) .027(3) .013(3) -.003(2) -.004(3)
C2 .028(3) .037(3) .024(3) .017(3) -.001(3) .000(3)
C3 .035(3) .031(3) .034(3) .011(3) -.004(3) -.001(3)
C4 .050(4) .030(3) .035(3) .023(3) -.006(3) -.004(3)
C5 .039(3) .034(3) .024(3) .023(3) -.000(3) -.001(3)
C6 .029(3) .029(3) .021(3) .017(3) -.001(2) .001(2)
P1a .0346(7) .0346(7) .0217(14) .0173(4) .00000 .00000
C1a .028(3) .035(3) .030(3) .017(3) -.001(2) .006(3)
C2a .038(4) .046(4) .042(4) .021(3) .012(3) .010(3)
C3a .043(4) .034(4) .074(5) .013(4) .012(4) .021(4)
C4a .047(4) .032(4) .079(5) .021(3) -.010(4) -.005(4)
C5a .046(4) .046(4) .041(4) .029(3) -.005(3) -.004(3)
C6a .027(3) .033(3) .027(3) .015(3) .000(3) .002(3)
C7a .068(5) .068(5) .027(6) .034(3) .00000 .00000

loop_
_atom_type_symbol
_atom_type_scat_source
_atom_type_scat_dispersion_real
_atom_type_scat_dispersion_imag
C Int._Tables_Vol_IV_Tables_2.2B_and_2.3.1 .002 .002
H Int._Tables_Vol_IV_Tables_2.2B_and_2.3.1 0 0
O Int._Tables_Vol_IV_Tables_2.2B_and_2.3.1 .008 .006
P Int._Tables_Vol_IV_Tables_2.2B_and_2.3.1 .09 .095
Cl Int._Tables_Vol_IV_Tables_2.2B_and_2.3.1 .132 .159

loop_
_geom_angle_atom_site_label_1
_geom_angle_atom_site_label_2
_geom_angle_atom_site_label_3
_geom_angle_site_symmetry_1
_geom_angle_site_symmetry_2
_geom_angle_site_symmetry_3
_geom_angle
O1 P1 O2 . . . 90.83(17)
O1 P1 O1 . . 2 88.18(19)
O1 P1 O2 . . 2 178.8(4)
O1 P1 O1 . . 3 88.2(2)
O1 P1 O2 . . 3 92.5(3)
O2 P1 O1 . . 2 92.5(3)
O2 P1 O2 . . 2 88.5(3)
O2 P1 O1 . . 3 178.8(3)
O2 P1 O2 . . 3 88.5(3)
O1 P1 O2 2 . 2 90.8(3)
O1 P1 O1 2 . 3 88.2(4)
O1 P1 O2 2 . 3 178.8(3)
O2 P1 O1 2 . 3 92.5(3)
O2 P1 O2 2 . 3 88.5(3)
O1 P1 O2 3 . 3 90.8(3)
P1 O1 C1 . . . 111.4(4)
P1 O2 C6 . . . 111.7(4)
O1 C1 C2 . . . 126.3(5)
O1 C1 C6 . . . 112.8(4)
C2 C1 C6 . . . 120.9(5)
Cl1 C2 C1 . . . 119.8(4)
Cl1 C2 C3 . . . 121.9(4)
C1 C2 C3 . . . 118.3(5)
Cl2 C3 C2 . . . 119.1(5)
Cl2 C3 C4 . . . 120.3(5)
C2 C3 C4 . . . 120.6(5)
Cl3 C4 C3 . . . 120.6(4)
Cl3 C4 C5 . . . 118.6(5)
C3 C4 C5 . . . 120.8(5)
Cl4 C5 C4 . . . 122.5(5)
Cl4 C5 C6 . . . 118.8(4)
C4 C5 C6 . . . 118.7(5)
O2 C6 C1 . . . 113.2(5)
O2 C6 C5 . . . 126.1(5)
C1 C6 C5 . . . 120.7(4)
C1a P1a C7a . . . 109.42(18)
C1a P1a C1a . . 2 109.5(4)
C1a P1a C1a . . 3 109.5(3)
C7a P1a C1a . . 2 109.42(18)
C7a P1a C1a . . 3 109.4(3)
C1a P1a C1a 2 . 3 109.5(4)
P1a C1a C2a . . . 121.0(5)
P1a C1a C6a . . . 119.7(4)
C2a C1a C6a . . . 119.4(6)
C1a C2a C3a . . . 119.4(7)
C1a C2a H2a . . . 119(3)
C3a C2a H2a . . . 122(4)
C2a C3a C4a . . . 121.5(6)
C2a C3a H3a . . . 112(6)
C4a C3a H3a . . . 126(6)
C3a C4a C5a . . . 119.8(7)
C3a C4a H4a . . . 121(3)
C5a C4a H4a . . . 119(3)
C4a C5a C6a . . . 119.6(6)
C4a C5a H5a . . . 119(4)
C6a C5a H5a . . . 122(4)
C1a C6a C5a . . . 120.4(5)
C1a C6a H6a . . . 118(4)
C5a C6a H6a . . . 122(4)
P1a C7a H7a . . . 110(4)
P1a C7a H7a . . 2 110(5)
P1a C7a H7a . . 3 110(4)
H7a C7a H7a . . 2 109(7)
H7a C7a H7a . . 3 109(7)
H7a C7a H7a 2 . 3 109(7)

loop_
_geom_bond_atom_site_label_1
_geom_bond_atom_site_label_2
_geom_bond_site_symmetry_1
_geom_bond_site_symmetry_2
_geom_bond_distance
P1 O1 . . 1.721(4)
P1 O2 . . 1.709(5)
P1 O1 . 2 1.721(6)
P1 O2 . 2 1.709(4)
P1 O1 . 3 1.721(5)
P1 O2 . 3 1.709(7)
Cl1 C2 . . 1.724(6)
Cl2 C3 . . 1.733(5)
Cl3 C4 . . 1.726(6)
Cl4 C5 . . 1.730(6)
O1 C1 . . 1.346(6)
O2 C6 . . 1.345(5)
C1 C2 . . 1.380(6)
C1 C6 . . 1.393(7)
C2 C3 . . 1.393(8)
C3 C4 . . 1.385(9)
C4 C5 . . 1.387(6)
C5 C6 . . 1.374(8)
P1a C1a . . 1.799(6)
P1a C7a . . 1.794(11)
P1a C1a . 2 1.799(5)
P1a C1a . 3 1.799(11)
C1a C2a . . 1.393(7)
C1a C6a . . 1.385(8)
C2a C3a . . 1.374(10)
C2a H2a . . .86(6)
C3a C4a . . 1.355(12)
C3a H3a . . .91(7)
C4a C5a . . 1.393(8)
C4a H4a . . .98(6)
C5a C6a . . 1.378(9)
C5a H5a . . .89(6)
C6a H6a . . .97(5)
C7a H7a . . .90(8)
C7a H7a . 2 .90(11)
C7a H7a . 3 .90(10)

loop_
_geom_torsion_atom_site_label_1
_geom_torsion_atom_site_label_2
_geom_torsion_atom_site_label_3
_geom_torsion_atom_site_label_4
_geom_torsion_site_symmetry_1
_geom_torsion_site_symmetry_2
_geom_torsion_site_symmetry_3
_geom_torsion_site_symmetry_4
_geom_torsion
O2 P1 O1 C1 . . . . 3.3(4)
O1 P1 O1 C1 2 . . . 95.7(5)
O1 P1 O1 C1 3 . . . -176.0(5)
O2 P1 O1 C1 3 . . . -85.3(4)
O1 P1 O2 C6 . . . . -2.8(4)
O1 P1 O2 C6 2 . . . -91.0(4)
O2 P1 O2 C6 2 . . . 178.2(5)
O2 P1 O2 C6 3 . . . 89.7(4)
P1 O1 C1 C2 . . . . 177.2(5)
P1 O1 C1 C6 . . . . -3.0(6)
P1 O2 C6 C1 . . . . 1.6(6)
P1 O2 C6 C5 . . . . -179.1(5)
O1 C1 C2 Cl1 . . . . .5(9)
O1 C1 C2 C3 . . . . 179.8(6)
C6 C1 C2 Cl1 . . . . -179.3(5)
C6 C1 C2 C3 . . . . .1(9)
O1 C1 C6 O2 . . . . .9(7)
O1 C1 C6 C5 . . . . -178.4(6)
C2 C1 C6 O2 . . . . -179.3(6)
C2 C1 C6 C5 . . . . 1.3(9)
Cl1 C2 C3 Cl2 . . . . -1.2(8)
Cl1 C2 C3 C4 . . . . 178.6(6)
C1 C2 C3 Cl2 . . . . 179.5(5)
C1 C2 C3 C4 . . . . -.7(10)
Cl2 C3 C4 Cl3 . . . . -1.9(9)
Cl2 C3 C4 C5 . . . . 179.8(6)
C2 C3 C4 Cl3 . . . . 178.4(5)
C2 C3 C4 C5 . . . . .0(10)
Cl3 C4 C5 Cl4 . . . . 2.5(8)
Cl3 C4 C5 C6 . . . . -177.0(5)
C3 C4 C5 Cl4 . . . . -179.2(6)
C3 C4 C5 C6 . . . . 1.4(10)
Cl4 C5 C6 O2 . . . . -.8(9)
Cl4 C5 C6 C1 . . . . 178.5(5)
C4 C5 C6 O2 . . . . 178.7(6)
C4 C5 C6 C1 . . . . -2.0(9)
C7a P1a C1a C2a . . . . -30.9(6)
C7a P1a C1a C6a . . . . 148.1(5)
C1a P1a C1a C2a 2 . . . -150.8(6)
C1a P1a C1a C6a 2 . . . 28.2(6)
C1a P1a C1a C2a 3 . . . 89.1(6)
C1a P1a C1a C6a 3 . . . -91.9(6)
C1a P1a C7a H7a . . . . -51(3)
C1a P1a C7a H7a 2 . . . 69(3)
C1a P1a C7a H7a 3 . . . -171(3)
P1a C1a C2a C3a . . . . 177.7(6)
P1a C1a C2a H2a . . . . 3(5)
C6a C1a C2a C3a . . . . -1.4(10)
C6a C1a C2a H2a . . . . -176(5)
P1a C1a C6a C5a . . . . -178.7(5)
P1a C1a C6a H6a . . . . 5(4)
C2a C1a C6a C5a . . . . .4(9)
C2a C1a C6a H6a . . . . -176(4)
C1a C2a C3a C4a . . . . 1.4(12)
C1a C2a C3a H3a . . . . -180(6)
H2a C2a C3a C4a . . . . 176(5)
H2a C2a C3a H3a . . . . -5(8)
C2a C3a C4a C5a . . . . -.4(12)
C2a C3a C4a H4a . . . . 172(5)
H3a C3a C4a C5a . . . . -179(7)
H3a C3a C4a H4a . . . . -7(8)
C3a C4a C5a C6a . . . . -.6(11)
C3a C4a C5a H5a . . . . -178(5)
H4a C4a C5a C6a . . . . -173(5)
H4a C4a C5a H5a . . . . 9(7)
C4a C5a C6a C1a . . . . .6(10)
C4a C5a C6a H6a . . . . 177(4)
H5a C5a C6a C1a . . . . 178(5)
H5a C5a C6a H6a . . . . -6(7)
